data_1538776
loop_
_publ_author_name
'Knurr, R.A.'
'Bailey, S.W.'

_publ_section_title
;
 Refinement of Mn-substituted muscovite and phlogopite
;
_journal_name_full 'Clays and Clay Minerals (29,1981-)'
_journal_page_first 7
_journal_page_last 16
_journal_volume 34
_journal_year 1986
_chemical_formula_sum 'Al2.67 Fe0.15 H2 K0.94 Mg0.08 Mn0.02 Na0.06 O12 Si3.08'
_chemical_name_systematic
;
(K0.94 Na0.06) (Mg0.08 Al1.75 Fe0.15 Mn0.02) ((Al0.92 Si3.08) O10) (O H)2
;
_space_group_IT_number 15
_symmetry_space_group_name_Hall '-C 2yc'
_symmetry_space_group_name_H-M 'C 1 2/c 1'
_cell_angle_alpha 90
_cell_angle_beta 95.82
_cell_angle_gamma 90
_cell_formula_units_Z 4
_cell_length_a 5.2044
_cell_length_b 9.018
_cell_length_c 20.073
_cell_volume 937.236
_citation_journal_id_ASTM CLCMAB
_cod_data_source_file Knurr_CLCMAB_1986_1538.cif
_cod_data_source_block H2Al2.67Fe0.15K0.94Mg0.08Mn0.02Na0.06O12Si3.08
_cod_original_cell_volume 937.2355
_cod_original_formula_sum 'H2 Al2.67 Fe0.15 K0.94 Mg0.08 Mn0.02 Na0.06 O12 Si3.08'
_cod_database_code 1538776

loop_
_symmetry_equiv_pos_as_xyz
x,y,z
-x,y,-z+1/2
-x,-y,-z
x,-y,z-1/2
x+1/2,y+1/2,z
-x+1/2,y+1/2,-z+1/2
-x+1/2,-y+1/2,-z
x+1/2,-y+1/2,z-1/2

loop_
_atom_site_label
_atom_site_type_symbol
_atom_site_fract_x
_atom_site_fract_y
_atom_site_fract_z
_atom_site_occupancy
_atom_site_U_iso_or_equiv
Na1 Na+1 0 0.0988 0.25 0.06 0.0
O1 O-2 0.4616 0.9437 0.05368 1 0.0
O5 O-2 0.2484 0.3692 0.1689 1 0.0
Al2 Al+3 0.4514 0.25874 0.13556 0.23 0.0
Al3 Al+3 0.2498 0.0832 4e-05 0.875 0.0
O6 O-2 0.4576 0.5621 0.05076 1 0.0
Si1 Si+4 0.465 0.92992 0.13554 0.77 0.0
O2 O-2 0.3853 0.2518 0.05373 1 0.0
K1 K+1 0 0.0988 0.25 0.94 0.0
Si2 Si+4 0.4514 0.25874 0.13556 0.77 0.0
H1 H+1 0.3792 0.6505 0.0595 1 0.0
O4 O-2 0.2489 0.8126 0.1577 1 0.0
Fe1 Fe+3 0.2498 0.0832 4e-05 0.075 0.0
Al1 Al+3 0.465 0.92992 0.13554 0.23 0.0
Mg1 Mg+2 0.2498 0.0832 4e-05 0.04 0.0
O3 O-2 0.4195 0.0933 0.16851 1 0.0
Mn1 Mn+3 0.2498 0.0832 4e-05 0.01 0.0
